data_7015504
loop_
_publ_author_name
'Saines, Paul J.'
'Yeung, Hamish H.-M.'
'Hester, James R.'
'Lennie, Alistair R.'
'Cheetham, Anthony K.'

_publ_section_title
;
 Detailed investigations of phase transitions and magnetic structure in
 Fe(iii), Mn(ii), Co(ii) and Ni(ii) 3,4,5-trihydroxybenzoate (gallate)
 dihydrates by neutron and X-ray diffraction.
;
_journal_issue 24
_journal_name_full 'Dalton transactions (Cambridge, England : 2003)'
_journal_page_first 6401
_journal_page_last 6410
_journal_paper_doi 10.1039/c0dt01687j
_journal_volume 40
_journal_year 2011
_chemical_absolute_configuration ad
_chemical_compound_source 'synthesis as described'
_chemical_formula_moiety 'C7 H4 Mn O5, 2(H2 O)'
_chemical_formula_sum 'C7 H8 Mn O7'
_chemical_formula_weight 259.07
_chemical_name_systematic
;
?
;
_space_group_IT_number 154
_symmetry_cell_setting trigonal
_symmetry_Int_Tables_number 154
_symmetry_space_group_name_Hall 'P 32 2"'
_symmetry_space_group_name_H-M 'P 32 2 1'
_atom_sites_solution_hydrogens geom
_atom_sites_solution_primary direct
_atom_sites_solution_secondary difmap
_audit_creation_date 2010-11-11T10:41:44-00:00
_audit_creation_method 'WinGX routine CIF_UPDATE'
_cell_angle_alpha 90
_cell_angle_beta 90
_cell_angle_gamma 120
_cell_formula_units_Z 3
_cell_length_a 9.0553(2)
_cell_length_b 9.0553(2)
_cell_length_c 10.8872(3)
_cell_measurement_reflns_used 2409
_cell_measurement_temperature 300(2)
_cell_measurement_theta_max 29.1444
_cell_measurement_theta_min 3.195
_cell_measurement_wavelength 0.71073
_cell_volume 773.13(3)
_computing_cell_refinement 'CrysAlisPro (Oxford Diffraction, 2010)'
_computing_data_collection 'CrysAlisPro (Oxford Diffraction, 2010)'
_computing_data_reduction 'CrysAlisPro (Oxford Diffraction, 2010)'
_computing_molecular_graphics 'Diamond (Brandenburg 1997)'
_computing_publication_material 'WinGX publication routines (Farrugia, 1999)'
_computing_structure_refinement 'SHELXL-97 (Sheldrick, 2008)'
_computing_structure_solution 'SHELXS-97 (Sheldrick, 2008)'
_diffrn_ambient_temperature 300(2)
_diffrn_detector_area_resol_mean 16.1183
_diffrn_measured_fraction_theta_full 0.997
_diffrn_measured_fraction_theta_max 0.87
_diffrn_measurement_device_type 'Xcalibur, Eos, Gemini ultra'
_diffrn_measurement_method '\w scans'
_diffrn_radiation_monochromator graphite
_diffrn_radiation_probe x-ray
_diffrn_radiation_type MoK\a
_diffrn_radiation_wavelength 0.71073
_diffrn_reflns_av_R_equivalents 0.0226
_diffrn_reflns_av_unetI/netI 0.0275
_diffrn_reflns_limit_h_max 12
_diffrn_reflns_limit_h_min -12
_diffrn_reflns_limit_k_max 10
_diffrn_reflns_limit_k_min -10
_diffrn_reflns_limit_l_max 14
_diffrn_reflns_limit_l_min -14
_diffrn_reflns_number 3485
_diffrn_reflns_theta_full 26.32
_diffrn_reflns_theta_max 29.144
_diffrn_reflns_theta_min 3.2
_exptl_absorpt_coefficient_mu 1.300
_exptl_absorpt_correction_T_max 0.942
_exptl_absorpt_correction_T_min 0.693
_exptl_absorpt_correction_type analytical
_exptl_absorpt_process_details
;
CrysAlisPro, Oxford Diffraction Ltd.,
Version 1.171.34.44 (release 25-10-2010 CrysAlis171 .NET)
(compiled Oct 25 2010,18:11:34)
Analytical numeric absorption correction using a multifaceted crystal
model based on expressions derived by R.C. Clark & J.S. Reid.
(Clark, R. C. & Reid, J. S. (1995). Acta Cryst. A51, 887-897)
;
_exptl_crystal_colour brown
_exptl_crystal_density_diffrn 1.669
_exptl_crystal_density_method 'not measured'
_exptl_crystal_description rod
_exptl_crystal_F_000 393
_exptl_crystal_size_max 0.4838
_exptl_crystal_size_mid 0.0994
_exptl_crystal_size_min 0.0574
_refine_diff_density_max 0.181
_refine_diff_density_min -0.207
_refine_diff_density_rms 0.046
_refine_ls_abs_structure_details 'Flack H D (1983), Acta Cryst. A39, 876-881'
_refine_ls_abs_structure_Flack 0.01(3)
_refine_ls_extinction_method none
_refine_ls_goodness_of_fit_ref 1.133
_refine_ls_hydrogen_treatment mixed
_refine_ls_matrix_type full
_refine_ls_number_parameters 80
_refine_ls_number_reflns 1213
_refine_ls_number_restraints 5
_refine_ls_restrained_S_all 1.132
_refine_ls_R_factor_all 0.0273
_refine_ls_R_factor_gt 0.0248
_refine_ls_shift/su_max 0.002
_refine_ls_shift/su_mean 0
_refine_ls_structure_factor_coef Fsqd
_refine_ls_weighting_details 'calc w=1/[\s^2^(Fo^2^)+(0.0240P)^2^+0.0901P] where P=(Fo^2^+2Fc^2^)/3'
_refine_ls_weighting_scheme calc
_refine_ls_wR_factor_gt 0.0555
_refine_ls_wR_factor_ref 0.0566
_reflns_number_gt 1151
_reflns_number_total 1213
_reflns_threshold_expression >2sigma(I)
_cod_data_source_file c0dt01687j.txt
_cod_data_source_block 20101020mngall300k
_cod_database_code 7015504

loop_
_symmetry_equiv_pos_as_xyz
'x, y, z'
'-y, x-y, z+2/3'
'-x+y, -x, z+1/3'
'y, x, -z'
'x-y, -y, -z+1/3'
'-x, -x+y, -z+2/3'

loop_
_atom_site_label
_atom_site_type_symbol
_atom_site_fract_x
_atom_site_fract_y
_atom_site_fract_z
_atom_site_U_iso_or_equiv
_atom_site_adp_type
_atom_site_occupancy
_atom_site_symmetry_multiplicity
_atom_site_calc_flag
_atom_site_refinement_flags
_atom_site_disorder_assembly
_atom_site_disorder_group
Mn1 Mn 0.03001(4) 0.0000 0.1667 0.02198(11) Uani 1 2 d S . .
O1 O 0.1227(2) 0.1227(2) 0.0000 0.0296(5) Uani 1 2 d S . .
O3 O -0.21734(18) -0.1723(2) 0.09718(13) 0.0384(4) Uani 1 1 d . . .
O2 O 0.0984(3) -0.2113(2) 0.13183(12) 0.0455(5) Uani 1 1 d D . .
H2 H 0.127(4) -0.247(3) 0.0697(14) 0.068 Uiso 1 1 d D . .
C3 C -0.2598(3) -0.2598(3) 0.0000 0.0308(7) Uani 1 2 d S . .
C1 C 0.2693(3) 0.2693(3) 0.0000 0.0268(6) Uani 1 2 d S . .
C2 C 0.0493(3) -0.3235(3) 0.22913(17) 0.0328(5) Uani 1 1 d D . .
C5 C 0.0461(3) -0.4772(3) 0.22732(18) 0.0350(5) Uani 1 1 d . . .
H5 H 0.0743 -0.5145 0.1562 0.042 Uiso 1 1 calc R . .
C4 C -0.4245(3) -0.4245(3) 0.0000 0.0325(7) Uani 1 2 d S . .
O4 O 0.1671(5) -0.3010(4) -0.08070(19) 0.0942(9) Uani 1 1 d D . .
H4A H 0.177(6) -0.218(4) -0.128(3) 0.141 Uiso 1 1 d D . .
H4B H 0.200(6) -0.362(5) -0.121(3) 0.141 Uiso 1 1 d D . .

loop_
_atom_site_aniso_label
_atom_site_aniso_U_11
_atom_site_aniso_U_22
_atom_site_aniso_U_33
_atom_site_aniso_U_23
_atom_site_aniso_U_13
_atom_site_aniso_U_12
Mn1 0.02672(17) 0.01757(19) 0.01861(18) 0.00161(15) 0.00080(7) 0.00879(10)
O1 0.0252(7) 0.0252(7) 0.0193(8) 0.0028(5) -0.0028(5) -0.0019(8)
O3 0.0278(8) 0.0357(9) 0.0317(8) -0.0093(7) 0.0027(6) 0.0009(7)
O2 0.0890(14) 0.0401(10) 0.0256(7) 0.0113(7) 0.0205(9) 0.0460(10)
C3 0.0255(11) 0.0255(11) 0.0293(15) -0.0031(8) 0.0031(8) 0.0037(13)
C1 0.0229(10) 0.0229(10) 0.0227(13) 0.0008(7) -0.0008(7) 0.0025(13)
C2 0.0548(14) 0.0318(12) 0.0216(9) 0.0051(9) 0.0060(10) 0.0288(11)
C5 0.0616(14) 0.0331(13) 0.0238(9) -0.0024(9) 0.0036(9) 0.0338(12)
C4 0.0259(10) 0.0259(10) 0.0278(14) -0.0025(7) 0.0025(7) -0.0005(12)
O4 0.164(3) 0.114(2) 0.0539(12) 0.0200(14) 0.0355(15) 0.107(2)

loop_
_geom_angle_atom_site_label_1
_geom_angle_atom_site_label_2
_geom_angle_atom_site_label_3
_geom_angle
_geom_angle_site_symmetry_1
_geom_angle_site_symmetry_3
_geom_angle_publ_flag
O1 Mn1 O1 164.26(5) 3 . ?
O1 Mn1 O3 96.33(4) 3 . ?
O1 Mn1 O3 94.45(6) . . ?
O1 Mn1 O3 94.45(6) 3 5 ?
O1 Mn1 O3 96.33(4) . 5 ?
O3 Mn1 O3 93.40(9) . 5 ?
O1 Mn1 O2 95.48(4) 3 5 ?
O1 Mn1 O2 73.63(5) . 5 ?
O3 Mn1 O2 168.07(5) . 5 ?
O3 Mn1 O2 87.38(7) 5 5 ?
O1 Mn1 O2 73.63(5) 3 . ?
O1 Mn1 O2 95.48(4) . . ?
O3 Mn1 O2 87.38(7) . . ?
O3 Mn1 O2 168.07(5) 5 . ?
O2 Mn1 O2 94.32(10) 5 . ?
C1 O1 Mn1 118.07(4) . 2_554 ?
C1 O1 Mn1 118.07(4) . . ?
Mn1 O1 Mn1 123.87(9) 2_554 . ?
C3 O3 Mn1 129.60(14) . . ?
C2 O2 Mn1 111.20(12) . . ?
O3 C3 O3 124.4(3) . 4 ?
O3 C3 C4 117.81(14) . . ?
O3 C3 C4 117.81(14) 4 . ?
O1 C1 C2 120.80(13) . 5 ?
O1 C1 C2 120.80(13) . 2_554 ?
C2 C1 C2 118.4(3) 5 2_554 ?
C5 C2 O2 124.72(18) . . ?
C5 C2 C1 121.23(19) . 3 ?
O2 C2 C1 114.05(18) . 3 ?
C2 C5 C4 118.9(2) . 3_545 ?
C5 C4 C5 121.2(3) 2_444 5_445 ?
C5 C4 C3 119.41(13) 2_444 . ?
C5 C4 C3 119.41(13) 5_445 . ?

loop_
_geom_bond_atom_site_label_1
_geom_bond_atom_site_label_2
_geom_bond_distance
_geom_bond_site_symmetry_2
_geom_bond_publ_flag
Mn1 O1 2.0736(9) 3 ?
Mn1 O1 2.0736(9) . ?
Mn1 O3 2.1281(14) . ?
Mn1 O3 2.1281(14) 5 ?
Mn1 O2 2.3187(15) 5 ?
Mn1 O2 2.3187(15) . ?
O1 C1 1.327(3) . ?
O1 Mn1 2.0735(9) 2_554 ?
O3 C3 1.2610(19) . ?
O2 C2 1.379(2) . ?
C3 O3 1.2610(19) 4 ?
C3 C4 1.492(4) . ?
C1 C2 1.395(2) 5 ?
C1 C2 1.395(2) 2_554 ?
C2 C5 1.377(3) . ?
C2 C1 1.395(2) 3 ?
C5 C4 1.388(2) 3_545 ?
C4 C5 1.388(2) 2_444 ?
C4 C5 1.388(2) 5_445 ?
